data_7213859
loop_
_publ_author_name
'Zhou, Wei'
'Zhu, Yan-Yu'
'Jiao, Cheng-Qi'
'Sun, Zhen-Gang'
'Shi, Shao-Ping'
'Dai, Lu-Lu'
'Sun, Tong'
'Li, Wen-Zhu'
'Ma, Ming-Xue'
'Luo, Hui'

_publ_section_title
;
 Syntheses, crystal structures, surface photovoltage, luminescence and
 molecular recognition properties of zinc(ii) and iron(ii)
 carboxyphosphonates with 2D and 3D supramolecular structures
;
_journal_issue 6
_journal_name_full CrystEngComm
_journal_page_first 1174
_journal_paper_doi 10.1039/c3ce41976b
_journal_volume 16
_journal_year 2014
_chemical_formula_sum 'C20 H28 Fe N2 O16 P4'
_chemical_formula_weight 732.17
_chemical_name_systematic
; 
 ? 
;
_space_group_IT_number 14
_symmetry_cell_setting monoclinic
_symmetry_space_group_name_Hall '-P 2ybc'
_symmetry_space_group_name_H-M 'P 1 21/c 1'
_atom_sites_solution_hydrogens geom
_atom_sites_solution_primary direct
_atom_sites_solution_secondary difmap
_audit_creation_method SHELXL-97
_cell_angle_alpha 90.00
_cell_angle_beta 95.430(2)
_cell_angle_gamma 90.00
_cell_formula_units_Z 2
_cell_length_a 15.0205(16)
_cell_length_b 8.6335(10)
_cell_length_c 10.1078(11)
_cell_measurement_reflns_used 3385
_cell_measurement_temperature 296(2)
_cell_measurement_theta_max 28.16
_cell_measurement_theta_min 2.72
_cell_volume 1304.9(2)
_computing_cell_refinement 'Bruker SMART'
_computing_data_collection 'Bruker SMART'
_computing_data_reduction 'Bruker SHELXTL'
_computing_molecular_graphics 'Bruker SHELXTL'
_computing_publication_material 'Bruker SHELXTL'
_computing_structure_refinement 'SHELXL-97 (Sheldrick, 1997)'
_computing_structure_solution 'SHELXS-97 (Sheldrick, 1990)'
_diffrn_ambient_temperature 296(2)
_diffrn_measured_fraction_theta_full 0.995
_diffrn_measured_fraction_theta_max 0.995
_diffrn_measurement_device_type 'Smart Apex II CCD'
_diffrn_measurement_method 'omega scans'
_diffrn_radiation_monochromator graphite
_diffrn_radiation_source 'fine-focus sealed tube'
_diffrn_radiation_type MoK\a
_diffrn_radiation_wavelength 0.71073
_diffrn_reflns_av_R_equivalents 0.0254
_diffrn_reflns_av_sigmaI/netI 0.0310
_diffrn_reflns_limit_h_max 18
_diffrn_reflns_limit_h_min -8
_diffrn_reflns_limit_k_max 10
_diffrn_reflns_limit_k_min -10
_diffrn_reflns_limit_l_max 12
_diffrn_reflns_limit_l_min -12
_diffrn_reflns_number 7103
_diffrn_reflns_theta_full 26.50
_diffrn_reflns_theta_max 26.50
_diffrn_reflns_theta_min 2.72
_diffrn_standards_decay_% 0
_diffrn_standards_interval_count 0
_diffrn_standards_interval_time 0
_diffrn_standards_number 0
_exptl_absorpt_coefficient_mu 0.910
_exptl_absorpt_correction_T_max 0.9585
_exptl_absorpt_correction_T_min 0.7533
_exptl_absorpt_correction_type empirical
_exptl_absorpt_process_details sadabs
_exptl_crystal_colour colorless
_exptl_crystal_density_diffrn 1.863
_exptl_crystal_density_method 'not measured'
_exptl_crystal_description plate
_exptl_crystal_F_000 752
_exptl_crystal_size_max 0.33
_exptl_crystal_size_mid 0.06
_exptl_crystal_size_min 0.05
_refine_diff_density_max 0.732
_refine_diff_density_min -0.825
_refine_diff_density_rms 0.094
_refine_ls_extinction_method none
_refine_ls_goodness_of_fit_ref 1.004
_refine_ls_hydrogen_treatment constr
_refine_ls_matrix_type full
_refine_ls_number_parameters 196
_refine_ls_number_reflns 2697
_refine_ls_number_restraints 0
_refine_ls_restrained_S_all 1.004
_refine_ls_R_factor_all 0.0483
_refine_ls_R_factor_gt 0.0418
_refine_ls_shift/su_max 0.001
_refine_ls_shift/su_mean 0.000
_refine_ls_structure_factor_coef Fsqd
_refine_ls_weighting_details 'calc w=1/[\s^2^(Fo^2^)+(0.0804P)^2^+2.7190P] where P=(Fo^2^+2Fc^2^)/3'
_refine_ls_weighting_scheme calc
_refine_ls_wR_factor_gt 0.1267
_refine_ls_wR_factor_ref 0.1323
_reflns_number_gt 2345
_reflns_number_total 2697
_reflns_threshold_expression >2sigma(I)
_cod_data_source_file c3ce41976b_3.txt
_cod_data_source_block szg205
_cod_depositor_comments
;
The following automatic conversions were performed:

'_symmetry_cell_setting' value 'Monoclinic' changed to 'monoclinic'
according to
/usr/data/users/saulius/automatic-downloads/current/RSC/lib/dictionaries/cif_core.dic
dictionary named 'cif_core.dic' version 2.4.2 from 2011-04-26.

Automatic conversion script
Id: cif_fix_values 2281 2013-09-26 08:29:07Z andrius 
;
_cod_original_sg_symbol_H-M 'P2(1)/c  '
_cod_database_code 7213859

loop_
_symmetry_equiv_pos_as_xyz
'x, y, z'
'-x, y+1/2, -z+1/2'
'-x, -y, -z'
'x, -y-1/2, z-1/2'

loop_
_atom_site_label
_atom_site_type_symbol
_atom_site_fract_x
_atom_site_fract_y
_atom_site_fract_z
_atom_site_U_iso_or_equiv
_atom_site_adp_type
_atom_site_occupancy
_atom_site_symmetry_multiplicity
_atom_site_calc_flag
_atom_site_refinement_flags
Fe1 Fe 1.0000 0.0000 0.0000 0.01371(18) Uani 1 2 d S
P1 P 1.03590(5) 0.30709(9) 0.21282(7) 0.0147(2) Uani 1 1 d .
P2 P 0.79204(5) 0.12399(10) 0.06481(8) 0.0192(2) Uani 1 1 d .
N1 N 0.85924(17) 0.4158(3) 0.1826(3) 0.0176(5) Uani 1 1 d .
O1 O 1.03922(15) 0.1432(2) 0.1623(2) 0.0211(5) Uani 1 1 d .
O2 O 1.11993(15) 0.3983(3) 0.1723(2) 0.0254(5) Uani 1 1 d .
H2A H 1.1540 0.4198 0.2419 0.038 Uiso 1 1 d R
O4 O 0.86809(15) 0.1003(3) -0.0171(2) 0.0222(5) Uani 1 1 d .
O5 O 0.71264(16) 0.1979(3) -0.0261(2) 0.0256(5) Uani 1 1 d .
H5C H 0.6681 0.2100 0.0189 0.038 Uiso 1 1 d R
O6 O 0.75958(16) -0.0158(3) 0.1376(3) 0.0260(5) Uani 1 1 d .
H6C H 0.7957 -0.0344 0.2056 0.031 Uiso 1 1 d R
O7 O 0.44806(19) 0.6474(4) 0.4451(3) 0.0404(7) Uani 1 1 d .
O8 O 0.3963(2) 0.4990(5) 0.2745(4) 0.0646(12) Uani 1 1 d .
H8B H 0.3482 0.5050 0.3124 0.097 Uiso 1 1 d R
C2 C 0.8199(2) 0.2578(4) 0.2035(3) 0.0217(6) Uani 1 1 d .
H2C H 0.8791 0.2149 0.2156 0.026 Uiso 1 1 d R
H2B H 0.8096 0.2262 0.2918 0.026 Uiso 1 1 d R
C1 C 0.9451(2) 0.4105(4) 0.1162(3) 0.0179(6) Uani 1 1 d .
H1A H 0.9335 0.3613 0.0312 0.021 Uiso 1 1 d R
H1B H 0.9641 0.5147 0.1013 0.021 Uiso 1 1 d R
C5 C 0.7046(2) 0.6245(4) 0.2948(4) 0.0276(7) Uani 1 1 d .
H5B H 0.7578 0.6675 0.3406 0.033 Uiso 1 1 d R
C3 C 0.7951(2) 0.5312(4) 0.1091(3) 0.0225(7) Uani 1 1 d .
H3A H 0.7816 0.4965 0.0192 0.027 Uiso 1 1 d R
H3B H 0.8241 0.6301 0.1065 0.027 Uiso 1 1 d R
C10 C 0.4589(2) 0.5770(5) 0.3437(4) 0.0343(8) Uani 1 1 d .
C4 C 0.7091(2) 0.5502(4) 0.1723(3) 0.0240(7) Uani 1 1 d .
C6 C 0.6231(3) 0.6359(5) 0.3501(4) 0.0307(8) Uani 1 1 d .
H6B H 0.6201 0.6874 0.4337 0.037 Uiso 1 1 d R
C9 C 0.5464(2) 0.5728(4) 0.2838(4) 0.0302(8) Uani 1 1 d .
C8 C 0.6309(3) 0.4935(5) 0.1048(4) 0.0340(9) Uani 1 1 d .
H8A H 0.6327 0.4487 0.0182 0.041 Uiso 1 1 d R
C7 C 0.5501(3) 0.5022(5) 0.1618(4) 0.0383(10) Uani 1 1 d .
H7A H 0.4968 0.4587 0.1164 0.046 Uiso 1 1 d R
O3 O 1.02589(15) 0.3213(3) 0.3587(2) 0.0208(5) Uani 1 1 d .

loop_
_atom_site_aniso_label
_atom_site_aniso_U_11
_atom_site_aniso_U_22
_atom_site_aniso_U_33
_atom_site_aniso_U_23
_atom_site_aniso_U_13
_atom_site_aniso_U_12
Fe1 0.0136(3) 0.0147(3) 0.0131(3) -0.0007(2) 0.0025(2) 0.0003(2)
P1 0.0130(4) 0.0158(4) 0.0156(4) -0.0016(3) 0.0022(3) 0.0007(3)
P2 0.0146(4) 0.0231(4) 0.0203(4) 0.0001(3) 0.0033(3) -0.0002(3)
N1 0.0135(12) 0.0205(13) 0.0189(12) 0.0003(10) 0.0027(10) 0.0023(10)
O1 0.0246(12) 0.0169(11) 0.0212(11) -0.0036(9) -0.0011(9) 0.0043(9)
O2 0.0168(11) 0.0352(14) 0.0243(12) 0.0009(10) 0.0027(9) -0.0053(10)
O4 0.0166(11) 0.0263(12) 0.0239(11) -0.0016(9) 0.0028(9) 0.0030(9)
O5 0.0178(12) 0.0346(13) 0.0246(12) 0.0026(10) 0.0028(9) 0.0032(10)
O6 0.0176(12) 0.0297(13) 0.0306(13) 0.0064(10) 0.0011(10) -0.0002(9)
O7 0.0271(14) 0.0500(18) 0.0459(17) -0.0063(14) 0.0137(12) 0.0020(13)
O8 0.0257(16) 0.098(3) 0.073(2) -0.039(2) 0.0211(16) -0.0181(17)
C2 0.0199(15) 0.0253(16) 0.0205(15) 0.0011(13) 0.0058(12) -0.0006(13)
C1 0.0152(14) 0.0197(15) 0.0194(14) 0.0012(12) 0.0051(11) 0.0002(12)
C5 0.0211(17) 0.0296(18) 0.0325(19) -0.0019(14) 0.0038(14) -0.0029(14)
C3 0.0163(16) 0.0254(17) 0.0260(17) 0.0054(13) 0.0027(13) 0.0032(12)
C10 0.0209(18) 0.040(2) 0.043(2) -0.0015(18) 0.0045(16) 0.0030(16)
C4 0.0167(16) 0.0246(17) 0.0310(18) 0.0042(14) 0.0043(13) 0.0041(13)
C6 0.0257(19) 0.035(2) 0.0328(19) -0.0040(15) 0.0084(15) 0.0005(15)
C9 0.0193(17) 0.035(2) 0.037(2) -0.0029(16) 0.0069(15) 0.0039(15)
C8 0.0211(18) 0.047(2) 0.034(2) -0.0091(16) 0.0019(15) 0.0038(16)
C7 0.0169(17) 0.052(3) 0.046(2) -0.0128(19) 0.0003(16) -0.0003(16)
O3 0.0245(12) 0.0223(12) 0.0162(10) -0.0017(9) 0.0044(9) 0.0026(9)

loop_
_atom_type_symbol
_atom_type_description
_atom_type_scat_dispersion_real
_atom_type_scat_dispersion_imag
_atom_type_scat_source
C C 0.0033 0.0016 'International Tables Vol C Tables 4.2.6.8 and 6.1.1.4'
H H 0.0000 0.0000 'International Tables Vol C Tables 4.2.6.8 and 6.1.1.4'
N N 0.0061 0.0033 'International Tables Vol C Tables 4.2.6.8 and 6.1.1.4'
O O 0.0106 0.0060 'International Tables Vol C Tables 4.2.6.8 and 6.1.1.4'
P P 0.1023 0.0942 'International Tables Vol C Tables 4.2.6.8 and 6.1.1.4'
Fe Fe 0.3463 0.8444 'International Tables Vol C Tables 4.2.6.8 and 6.1.1.4'

loop_
_geom_angle_atom_site_label_1
_geom_angle_atom_site_label_2
_geom_angle_atom_site_label_3
_geom_angle
_geom_angle_site_symmetry_1
_geom_angle_site_symmetry_3
O1 Fe1 O1 180.00(8) . 3_755
O1 Fe1 O4 90.80(9) . .
O1 Fe1 O4 89.20(9) 3_755 .
O1 Fe1 O4 89.20(9) . 3_755
O1 Fe1 O4 90.80(9) 3_755 3_755
O4 Fe1 O4 180.00(12) . 3_755
O1 Fe1 O3 87.63(9) . 2_745
O1 Fe1 O3 92.37(9) 3_755 2_745
O4 Fe1 O3 96.78(9) . 2_745
O4 Fe1 O3 83.22(9) 3_755 2_745
O1 Fe1 O3 92.37(9) . 4_565
O1 Fe1 O3 87.63(9) 3_755 4_565
O4 Fe1 O3 83.22(9) . 4_565
O4 Fe1 O3 96.78(9) 3_755 4_565
O3 Fe1 O3 180.00(12) 2_745 4_565
O3 P1 O1 114.79(13) . .
O3 P1 O2 111.84(13) . .
O1 P1 O2 109.16(14) . .
O3 P1 C1 110.16(13) . .
O1 P1 C1 108.90(14) . .
O2 P1 C1 101.10(14) . .
O4 P2 O6 117.35(14) . .
O4 P2 O5 108.12(13) . .
O6 P2 O5 110.24(14) . .
O4 P2 C2 112.36(14) . .
O6 P2 C2 100.99(15) . .
O5 P2 C2 107.27(15) . .
C1 N1 C2 113.4(2) . .
C1 N1 C3 109.2(2) . .
C2 N1 C3 114.8(2) . .
P1 O1 Fe1 143.53(14) . .
P1 O2 H2A 109.2 . .
P2 O4 Fe1 139.47(14) . .
P2 O5 H5C 109.2 . .
P2 O6 H6C 109.4 . .
C10 O8 H8B 109.1 . .
N1 C2 P2 121.8(2) . .
N1 C2 H2C 89.8 . .
P2 C2 H2C 89.8 . .
N1 C2 H2B 119.1 . .
P2 C2 H2B 119.1 . .
H2C C2 H2B 90.0 . .
N1 C1 P1 113.7(2) . .
N1 C1 H1A 108.8 . .
P1 C1 H1A 108.9 . .
N1 C1 H1B 108.8 . .
P1 C1 H1B 108.8 . .
H1A C1 H1B 107.7 . .
C6 C5 C4 120.2(3) . .
C6 C5 H5B 120.1 . .
C4 C5 H5B 119.7 . .
C4 C3 N1 113.1(3) . .
C4 C3 H3A 108.9 . .
N1 C3 H3A 108.8 . .
C4 C3 H3B 109.0 . .
N1 C3 H3B 109.0 . .
H3A C3 H3B 107.8 . .
O7 C10 O8 124.2(4) . .
O7 C10 C9 123.1(4) . .
O8 C10 C9 112.7(3) . .
C8 C4 C5 119.0(3) . .
C8 C4 C3 118.3(3) . .
C5 C4 C3 122.7(3) . .
C9 C6 C5 119.9(3) . .
C9 C6 H6B 120.0 . .
C5 C6 H6B 120.1 . .
C7 C9 C6 120.1(3) . .
C7 C9 C10 118.9(3) . .
C6 C9 C10 121.0(3) . .
C4 C8 C7 120.5(4) . .
C4 C8 H8A 119.6 . .
C7 C8 H8A 119.9 . .
C9 C7 C8 120.2(4) . .
C9 C7 H7A 119.8 . .
C8 C7 H7A 120.1 . .
P1 O3 Fe1 138.41(14) . 2_755

loop_
_geom_bond_atom_site_label_1
_geom_bond_atom_site_label_2
_geom_bond_distance
_geom_bond_site_symmetry_2
Fe1 O1 2.094(2) .
Fe1 O1 2.094(2) 3_755
Fe1 O4 2.154(2) .
Fe1 O4 2.154(2) 3_755
Fe1 O3 2.162(2) 2_745
Fe1 O3 2.162(2) 4_565
P1 O3 1.501(2) .
P1 O1 1.507(2) .
P1 O2 1.574(2) .
P1 C1 1.833(3) .
P2 O4 1.487(2) .
P2 O6 1.518(2) .
P2 O5 1.571(2) .
P2 C2 1.834(3) .
N1 C1 1.509(4) .
N1 C2 1.510(4) .
N1 C3 1.529(4) .
O2 H2A 0.8501 .
O5 H5C 0.8500 .
O6 H6C 0.8500 .
O7 C10 1.216(5) .
O8 C10 1.305(5) .
O8 H8B 0.8500 .
C2 H2C 0.9601 .
C2 H2B 0.9600 .
C1 H1A 0.9601 .
C1 H1B 0.9599 .
C5 C6 1.396(5) .
C5 C4 1.401(5) .
C5 H5B 0.9601 .
C3 C4 1.503(4) .
C3 H3A 0.9600 .
C3 H3B 0.9600 .
C10 C9 1.498(5) .
C4 C8 1.390(5) .
C6 C9 1.389(5) .
C6 H6B 0.9600 .
C9 C7 1.382(6) .
C8 C7 1.394(6) .
C8 H8A 0.9600 .
C7 H7A 0.9601 .
O3 Fe1 2.162(2) 2_755
